data_7115662
loop_
_publ_author_name
'Zehuai Mou'
'Bo Liu'
'Meiyan Wang'
'Hongyan Xie'
'Ping Li'
'Lei Li'
'Shihui Li'
'Dongmei Cui'

_publ_section_title
;
 Isoselective ring-opening polymerization of rac-lactide initiated by
 achiral heteroscorpionate zwitterionic zinc complexes
;
_journal_name_full Chem.Commun.
_journal_page_first 11411
_journal_paper_doi 10.1039/C4cc05033A
_journal_volume 50
_journal_year 2014
_chemical_formula_sum 'C35 H47 N6 P Si2 Zn'
_chemical_formula_weight 704.31
_chemical_name_systematic
; 
 ? 
;
_space_group_IT_number 14
_symmetry_cell_setting monoclinic
_symmetry_space_group_name_Hall '-P 2ybc'
_symmetry_space_group_name_H-M 'P 1 21/c 1'
_atom_sites_solution_hydrogens geom
_atom_sites_solution_primary direct
_atom_sites_solution_secondary difmap
_audit_creation_method SHELXL-97
_cell_angle_alpha 90.00
_cell_angle_beta 102.7680(10)
_cell_angle_gamma 90.00
_cell_formula_units_Z 4
_cell_length_a 18.0474(12)
_cell_length_b 12.0098(7)
_cell_length_c 17.5841(11)
_cell_measurement_reflns_used 4421
_cell_measurement_temperature 273(2)
_cell_measurement_theta_max 25.01
_cell_measurement_theta_min 2.24
_cell_volume 3717.0(4)
_computing_cell_refinement 'Bruker SMART'
_computing_data_collection 'Bruker SMART'
_computing_data_reduction 'Bruker SAINT'
_computing_molecular_graphics 'Bruker SHELXTL'
_computing_publication_material 'Bruker SHELXTL'
_computing_structure_refinement 'SHELXL-97 (Sheldrick, 1997)'
_computing_structure_solution 'SHELXS-97 (Sheldrick, 1990)'
_diffrn_ambient_temperature 273(2)
_diffrn_measured_fraction_theta_full 0.994
_diffrn_measured_fraction_theta_max 0.994
_diffrn_measurement_device_type 'CCD area detector'
_diffrn_measurement_method 'phi and omega scans'
_diffrn_radiation_monochromator graphite
_diffrn_radiation_source 'fine-focus sealed tube'
_diffrn_radiation_type MoK\a
_diffrn_radiation_wavelength 0.71073
_diffrn_reflns_av_R_equivalents 0.0418
_diffrn_reflns_av_sigmaI/netI 0.0483
_diffrn_reflns_limit_h_max 21
_diffrn_reflns_limit_h_min -22
_diffrn_reflns_limit_k_max 12
_diffrn_reflns_limit_k_min -14
_diffrn_reflns_limit_l_max 21
_diffrn_reflns_limit_l_min -19
_diffrn_reflns_number 22288
_diffrn_reflns_theta_full 26.04
_diffrn_reflns_theta_max 26.04
_diffrn_reflns_theta_min 2.05
_exptl_absorpt_coefficient_mu 0.801
_exptl_absorpt_correction_T_max 0.9100
_exptl_absorpt_correction_T_min 0.8893
_exptl_absorpt_correction_type multi-scan
_exptl_crystal_colour colorless
_exptl_crystal_density_diffrn 1.259
_exptl_crystal_density_method 'not measured'
_exptl_crystal_description block
_exptl_crystal_F_000 1488
_exptl_crystal_size_max 0.15
_exptl_crystal_size_mid 0.13
_exptl_crystal_size_min 0.12
_refine_diff_density_max 0.512
_refine_diff_density_min -0.252
_refine_diff_density_rms 0.068
_refine_ls_extinction_method none
_refine_ls_goodness_of_fit_ref 1.024
_refine_ls_hydrogen_treatment constr
_refine_ls_matrix_type full
_refine_ls_number_parameters 416
_refine_ls_number_reflns 7301
_refine_ls_number_restraints 0
_refine_ls_restrained_S_all 1.024
_refine_ls_R_factor_all 0.0613
_refine_ls_R_factor_gt 0.0449
_refine_ls_shift/su_max 0.002
_refine_ls_shift/su_mean 0.000
_refine_ls_structure_factor_coef Fsqd
_refine_ls_weighting_details 'calc w=1/[\s^2^(Fo^2^)+(0.0535P)^2^+0.8604P] where P=(Fo^2^+2Fc^2^)/3'
_refine_ls_weighting_scheme calc
_refine_ls_wR_factor_gt 0.1011
_refine_ls_wR_factor_ref 0.1094
_reflns_number_gt 5763
_reflns_number_total 7301
_reflns_threshold_expression >2sigma(I)
_cod_data_source_file c4cc05033a2.cif
_cod_data_source_block 6
_cod_original_sg_symbol_H-M P2(1)/c
_cod_database_code 7115662

loop_
_symmetry_equiv_pos_as_xyz
'x, y, z'
'-x, y+1/2, -z+1/2'
'-x, -y, -z'
'x, -y-1/2, z-1/2'

loop_
_atom_site_label
_atom_site_type_symbol
_atom_site_fract_x
_atom_site_fract_y
_atom_site_fract_z
_atom_site_U_iso_or_equiv
_atom_site_adp_type
_atom_site_occupancy
_atom_site_symmetry_multiplicity
_atom_site_calc_flag
_atom_site_refinement_flags
C1 C 0.22342(14) 0.2738(2) 0.44299(14) 0.0227(6) Uani 1 1 d .
C2 C 0.30819(17) 0.1115(2) 0.36178(17) 0.0341(7) Uani 1 1 d .
H2A H 0.3493 0.0916 0.4043 0.051 Uiso 1 1 calc R
H2B H 0.3147 0.0752 0.3151 0.051 Uiso 1 1 calc R
H2C H 0.2609 0.0885 0.3733 0.051 Uiso 1 1 calc R
C3 C 0.30762(15) 0.2339(2) 0.35037(15) 0.0252(6) Uani 1 1 d .
C4 C 0.34662(16) 0.3000(2) 0.30860(16) 0.0313(6) Uani 1 1 d .
H4 H 0.3791 0.2761 0.2776 0.038 Uiso 1 1 calc R
C5 C 0.32768(16) 0.4104(2) 0.32196(16) 0.0302(6) Uani 1 1 d .
C6 C 0.3568(2) 0.5134(3) 0.2912(2) 0.0487(9) Uani 1 1 d .
H6A H 0.3315 0.5236 0.2376 0.073 Uiso 1 1 calc R
H6B H 0.4105 0.5064 0.2950 0.073 Uiso 1 1 calc R
H6C H 0.3471 0.5764 0.3211 0.073 Uiso 1 1 calc R
C7 C 0.08014(17) 0.1275(2) 0.39697(19) 0.0386(7) Uani 1 1 d .
H7A H 0.1308 0.1003 0.4005 0.058 Uiso 1 1 calc R
H7B H 0.0480 0.1024 0.3490 0.058 Uiso 1 1 calc R
H7C H 0.0611 0.0998 0.4402 0.058 Uiso 1 1 calc R
C8 C 0.08099(15) 0.2515(2) 0.39874(16) 0.0284(6) Uani 1 1 d .
C9 C 0.02268(16) 0.3264(2) 0.38122(18) 0.0358(7) Uani 1 1 d .
H9 H -0.0287 0.3101 0.3643 0.043 Uiso 1 1 calc R
C10 C 0.05507(16) 0.4322(2) 0.39360(17) 0.0335(7) Uani 1 1 d .
C11 C 0.01598(19) 0.5432(3) 0.3835(2) 0.0566(10) Uani 1 1 d .
H11A H -0.0085 0.5559 0.4259 0.085 Uiso 1 1 calc R
H11B H -0.0213 0.5440 0.3352 0.085 Uiso 1 1 calc R
H11C H 0.0527 0.6008 0.3828 0.085 Uiso 1 1 calc R
C12 C 0.36002(15) 0.2393(2) 0.55449(15) 0.0269(6) Uani 1 1 d .
C13 C 0.42119(16) 0.2850(3) 0.52933(17) 0.0362(7) Uani 1 1 d .
H13 H 0.4175 0.3562 0.5082 0.043 Uiso 1 1 calc R
C14 C 0.48766(18) 0.2247(3) 0.53567(19) 0.0468(8) Uani 1 1 d .
H14 H 0.5286 0.2556 0.5191 0.056 Uiso 1 1 calc R
C15 C 0.49298(19) 0.1187(3) 0.56657(19) 0.0496(9) Uani 1 1 d .
H15 H 0.5376 0.0781 0.5705 0.060 Uiso 1 1 calc R
C16 C 0.43321(19) 0.0728(3) 0.59144(19) 0.0455(8) Uani 1 1 d .
H16 H 0.4373 0.0012 0.6121 0.055 Uiso 1 1 calc R
C17 C 0.36669(17) 0.1325(2) 0.58606(17) 0.0367(7) Uani 1 1 d .
H17 H 0.3264 0.1013 0.6036 0.044 Uiso 1 1 calc R
C18 C 0.21259(15) 0.2701(2) 0.60089(15) 0.0265(6) Uani 1 1 d .
C19 C 0.19571(15) 0.3423(2) 0.65648(15) 0.0308(6) Uani 1 1 d .
H19 H 0.2144 0.4148 0.6601 0.037 Uiso 1 1 calc R
C20 C 0.15117(17) 0.3066(3) 0.70649(17) 0.0393(8) Uani 1 1 d .
H20 H 0.1407 0.3548 0.7442 0.047 Uiso 1 1 calc R
C21 C 0.12232(18) 0.2003(3) 0.70079(18) 0.0447(8) Uani 1 1 d .
H21 H 0.0928 0.1765 0.7349 0.054 Uiso 1 1 calc R
C22 C 0.13708(18) 0.1289(3) 0.64452(18) 0.0424(8) Uani 1 1 d .
H22 H 0.1168 0.0574 0.6402 0.051 Uiso 1 1 calc R
C23 C 0.18172(17) 0.1630(2) 0.59466(17) 0.0342(7) Uani 1 1 d .
H23 H 0.1913 0.1145 0.5567 0.041 Uiso 1 1 calc R
C24 C 0.34490(15) 0.5011(2) 0.59648(15) 0.0272(6) Uani 1 1 d .
C25 C 0.37311(17) 0.6045(3) 0.58015(17) 0.0384(7) Uani 1 1 d .
H25 H 0.3560 0.6360 0.5311 0.046 Uiso 1 1 calc R
C26 C 0.42587(19) 0.6607(3) 0.6356(2) 0.0495(9) Uani 1 1 d .
H26 H 0.4435 0.7298 0.6234 0.059 Uiso 1 1 calc R
C27 C 0.45300(18) 0.6163(3) 0.70877(18) 0.0464(9) Uani 1 1 d .
H27 H 0.4882 0.6550 0.7461 0.056 Uiso 1 1 calc R
C28 C 0.42689(17) 0.5133(3) 0.72544(17) 0.0415(8) Uani 1 1 d .
H28 H 0.4454 0.4816 0.7742 0.050 Uiso 1 1 calc R
C29 C 0.37355(16) 0.4564(3) 0.67067(16) 0.0332(7) Uani 1 1 d .
H29 H 0.3564 0.3873 0.6833 0.040 Uiso 1 1 calc R
C30 C 0.1682(2) 0.6312(2) 0.25834(17) 0.0427(8) Uani 1 1 d .
H30A H 0.1917 0.5606 0.2738 0.064 Uiso 1 1 calc R
H30B H 0.1814 0.6553 0.2110 0.064 Uiso 1 1 calc R
H30C H 0.1140 0.6238 0.2499 0.064 Uiso 1 1 calc R
C31 C 0.1381(2) 0.8594(3) 0.31057(19) 0.0490(9) Uani 1 1 d .
H31A H 0.0866 0.8377 0.3092 0.074 Uiso 1 1 calc R
H31B H 0.1417 0.8866 0.2602 0.074 Uiso 1 1 calc R
H31C H 0.1530 0.9171 0.3487 0.074 Uiso 1 1 calc R
C32 C 0.2986(2) 0.7920(3) 0.3333(2) 0.0517(9) Uani 1 1 d .
H32A H 0.3066 0.8618 0.3604 0.078 Uiso 1 1 calc R
H32B H 0.3015 0.8026 0.2799 0.078 Uiso 1 1 calc R
H32C H 0.3369 0.7399 0.3577 0.078 Uiso 1 1 calc R
C33 C 0.0866(2) 0.8228(3) 0.4833(2) 0.0547(10) Uani 1 1 d .
H33A H 0.0849 0.8773 0.4430 0.082 Uiso 1 1 calc R
H33B H 0.0798 0.8588 0.5300 0.082 Uiso 1 1 calc R
H33C H 0.0469 0.7692 0.4667 0.082 Uiso 1 1 calc R
C34 C 0.2528(2) 0.8626(3) 0.5397(2) 0.0570(10) Uani 1 1 d .
H34A H 0.3026 0.8305 0.5547 0.086 Uiso 1 1 calc R
H34B H 0.2402 0.8985 0.5839 0.086 Uiso 1 1 calc R
H34C H 0.2521 0.9162 0.4990 0.086 Uiso 1 1 calc R
C35 C 0.17888(18) 0.6537(3) 0.58629(17) 0.0393(7) Uani 1 1 d .
H35A H 0.1433 0.5948 0.5686 0.059 Uiso 1 1 calc R
H35B H 0.1635 0.6943 0.6272 0.059 Uiso 1 1 calc R
H35C H 0.2285 0.6226 0.6057 0.059 Uiso 1 1 calc R
N1 N 0.27893(12) 0.41335(17) 0.36908(12) 0.0248(5) Uani 1 1 d .
N2 N 0.26656(12) 0.30284(17) 0.38590(12) 0.0218(5) Uani 1 1 d .
N3 N 0.13018(12) 0.42378(18) 0.41723(13) 0.0258(5) Uani 1 1 d .
N4 N 0.14601(12) 0.31080(17) 0.42079(12) 0.0232(5) Uani 1 1 d .
N5 N 0.28851(12) 0.44890(18) 0.53952(12) 0.0246(5) Uani 1 1 d .
N6 N 0.20161(13) 0.67864(17) 0.42569(12) 0.0264(5) Uani 1 1 d .
P1 P 0.27099(4) 0.31580(6) 0.53543(4) 0.02324(16) Uani 1 1 d .
Si1 Si 0.20226(5) 0.73629(6) 0.33705(5) 0.03026(19) Uani 1 1 d .
Si2 Si 0.18164(5) 0.74993(7) 0.50321(5) 0.0347(2) Uani 1 1 d .
Zn1 Zn 0.227491(17) 0.52217(3) 0.439970(17) 0.02385(10) Uani 1 1 d .

loop_
_atom_site_aniso_label
_atom_site_aniso_U_11
_atom_site_aniso_U_22
_atom_site_aniso_U_33
_atom_site_aniso_U_23
_atom_site_aniso_U_13
_atom_site_aniso_U_12
C1 0.0253(13) 0.0208(14) 0.0231(13) -0.0002(11) 0.0079(10) 0.0015(11)
C2 0.0406(17) 0.0261(16) 0.0381(17) -0.0045(13) 0.0140(13) 0.0026(13)
C3 0.0291(14) 0.0244(15) 0.0220(13) -0.0051(11) 0.0056(11) 0.0022(12)
C4 0.0362(16) 0.0312(16) 0.0314(15) -0.0039(13) 0.0178(12) 0.0015(13)
C5 0.0342(15) 0.0275(16) 0.0317(15) 0.0008(12) 0.0136(12) 0.0008(12)
C6 0.059(2) 0.0361(19) 0.063(2) 0.0040(17) 0.0393(19) -0.0015(16)
C7 0.0367(17) 0.0311(17) 0.0497(19) -0.0027(14) 0.0131(14) -0.0064(13)
C8 0.0284(14) 0.0289(16) 0.0294(15) -0.0010(12) 0.0093(12) -0.0038(12)
C9 0.0227(14) 0.0374(18) 0.0477(18) 0.0059(15) 0.0084(13) -0.0014(13)
C10 0.0296(15) 0.0279(16) 0.0424(17) 0.0049(14) 0.0065(13) 0.0031(13)
C11 0.0353(18) 0.035(2) 0.096(3) 0.0119(19) 0.0081(19) 0.0090(15)
C12 0.0298(14) 0.0285(15) 0.0219(13) -0.0011(12) 0.0049(11) 0.0068(12)
C13 0.0349(16) 0.0407(18) 0.0335(16) 0.0087(14) 0.0088(13) 0.0069(14)
C14 0.0345(17) 0.065(2) 0.0430(19) 0.0012(18) 0.0125(14) 0.0063(17)
C15 0.0411(19) 0.058(2) 0.045(2) -0.0043(17) 0.0001(15) 0.0245(17)
C16 0.046(2) 0.0357(19) 0.048(2) 0.0044(15) -0.0043(16) 0.0129(16)
C17 0.0354(16) 0.0347(17) 0.0365(17) 0.0033(14) 0.0006(13) 0.0064(14)
C18 0.0273(14) 0.0301(15) 0.0228(14) 0.0083(12) 0.0072(11) 0.0049(12)
C19 0.0333(15) 0.0341(17) 0.0254(14) 0.0025(12) 0.0076(12) 0.0045(13)
C20 0.0361(16) 0.057(2) 0.0269(15) 0.0042(15) 0.0113(13) 0.0112(15)
C21 0.0400(18) 0.065(2) 0.0336(17) 0.0147(17) 0.0169(14) 0.0029(17)
C22 0.0470(19) 0.0402(19) 0.0419(19) 0.0150(15) 0.0137(15) -0.0048(15)
C23 0.0426(17) 0.0307(17) 0.0320(16) 0.0073(13) 0.0140(13) 0.0017(13)
C24 0.0259(14) 0.0321(16) 0.0244(14) -0.0022(12) 0.0073(11) 0.0001(12)
C25 0.0426(18) 0.0408(19) 0.0316(16) 0.0037(14) 0.0076(13) -0.0069(15)
C26 0.051(2) 0.047(2) 0.051(2) -0.0027(17) 0.0104(16) -0.0186(17)
C27 0.0373(18) 0.067(2) 0.0344(17) -0.0121(17) 0.0065(14) -0.0189(17)
C28 0.0330(16) 0.064(2) 0.0252(15) -0.0024(15) 0.0025(12) -0.0057(16)
C29 0.0331(15) 0.0388(18) 0.0281(15) 0.0025(13) 0.0078(12) -0.0025(13)
C30 0.062(2) 0.0348(18) 0.0288(16) 0.0013(14) 0.0049(15) 0.0055(16)
C31 0.075(2) 0.0324(18) 0.0398(19) 0.0042(15) 0.0123(17) 0.0172(17)
C32 0.064(2) 0.039(2) 0.060(2) 0.0012(17) 0.0305(19) -0.0097(17)
C33 0.073(3) 0.039(2) 0.063(2) 0.0065(18) 0.036(2) 0.0197(18)
C34 0.083(3) 0.036(2) 0.057(2) -0.0162(17) 0.025(2) -0.0100(19)
C35 0.0523(19) 0.0360(18) 0.0355(17) -0.0018(14) 0.0221(15) 0.0047(15)
N1 0.0310(12) 0.0196(12) 0.0256(12) 0.0003(9) 0.0097(10) 0.0002(10)
N2 0.0265(11) 0.0192(12) 0.0205(11) -0.0004(9) 0.0069(9) 0.0011(9)
N3 0.0276(12) 0.0197(12) 0.0310(12) 0.0024(10) 0.0086(10) 0.0023(10)
N4 0.0278(12) 0.0195(12) 0.0232(11) 0.0013(9) 0.0076(9) 0.0027(9)
N5 0.0289(12) 0.0234(12) 0.0212(11) 0.0011(9) 0.0046(9) 0.0021(9)
N6 0.0371(13) 0.0169(11) 0.0266(12) -0.0005(9) 0.0098(10) 0.0000(10)
P1 0.0270(4) 0.0231(4) 0.0201(3) 0.0028(3) 0.0064(3) 0.0034(3)
Si1 0.0436(5) 0.0202(4) 0.0278(4) 0.0019(3) 0.0096(3) 0.0027(3)
Si2 0.0502(5) 0.0227(4) 0.0355(5) -0.0021(3) 0.0187(4) 0.0029(4)
Zn1 0.02971(18) 0.01935(18) 0.02334(17) 0.00142(13) 0.00766(12) 0.00180(13)

loop_
_atom_type_symbol
_atom_type_description
_atom_type_scat_dispersion_real
_atom_type_scat_dispersion_imag
_atom_type_scat_source
C C 0.0033 0.0016 'International Tables Vol C Tables 4.2.6.8 and 6.1.1.4'
H H 0.0000 0.0000 'International Tables Vol C Tables 4.2.6.8 and 6.1.1.4'
N N 0.0061 0.0033 'International Tables Vol C Tables 4.2.6.8 and 6.1.1.4'
Si Si 0.0817 0.0704 'International Tables Vol C Tables 4.2.6.8 and 6.1.1.4'
P P 0.1023 0.0942 'International Tables Vol C Tables 4.2.6.8 and 6.1.1.4'
Zn Zn 0.2839 1.4301 'International Tables Vol C Tables 4.2.6.8 and 6.1.1.4'

loop_
_geom_angle_atom_site_label_1
_geom_angle_atom_site_label_2
_geom_angle_atom_site_label_3
_geom_angle
N4 C1 N2 112.2(2)
N4 C1 P1 114.48(18)
N2 C1 P1 110.46(17)
N2 C3 C4 106.9(2)
N2 C3 C2 122.2(2)
C4 C3 C2 130.9(3)
C3 C4 C5 106.5(2)
N1 C5 C4 110.3(2)
N1 C5 C6 122.5(3)
C4 C5 C6 127.2(3)
N4 C8 C9 107.1(2)
N4 C8 C7 122.4(2)
C9 C8 C7 130.5(3)
C8 C9 C10 106.8(3)
N3 C10 C9 110.0(2)
N3 C10 C11 121.7(3)
C9 C10 C11 128.4(3)
C13 C12 C17 119.1(3)
C13 C12 P1 118.3(2)
C17 C12 P1 122.3(2)
C14 C13 C12 120.2(3)
C15 C14 C13 119.9(3)
C16 C15 C14 120.5(3)
C15 C16 C17 120.3(3)
C16 C17 C12 120.1(3)
C19 C18 C23 119.0(3)
C19 C18 P1 120.4(2)
C23 C18 P1 120.5(2)
C20 C19 C18 120.1(3)
C21 C20 C19 120.4(3)
C20 C21 C22 120.0(3)
C23 C22 C21 120.3(3)
C22 C23 C18 120.2(3)
C25 C24 C29 117.2(3)
C25 C24 N5 119.3(2)
C29 C24 N5 123.5(3)
C26 C25 C24 121.1(3)
C25 C26 C27 121.1(3)
C28 C27 C26 118.6(3)
C27 C28 C29 120.9(3)
C28 C29 C24 121.1(3)
C5 N1 N2 105.4(2)
C5 N1 Zn1 143.36(19)
N2 N1 Zn1 110.29(15)
C3 N2 N1 110.9(2)
C3 N2 C1 127.4(2)
N1 N2 C1 121.1(2)
C10 N3 N4 105.9(2)
C10 N3 Zn1 140.77(19)
N4 N3 Zn1 113.00(15)
C8 N4 N3 110.2(2)
C8 N4 C1 130.1(2)
N3 N4 C1 119.6(2)
C24 N5 P1 124.88(18)
C24 N5 Zn1 125.73(18)
P1 N5 Zn1 108.75(11)
Si1 N6 Si2 124.63(13)
Si1 N6 Zn1 117.45(12)
Si2 N6 Zn1 117.90(12)
N5 P1 C1 112.19(12)
N5 P1 C18 113.88(12)
C1 P1 C18 105.68(13)
N5 P1 C12 109.46(12)
C1 P1 C12 105.05(12)
C18 P1 C12 110.17(12)
N6 Si1 C31 114.73(13)
N6 Si1 C30 109.49(12)
C31 Si1 C30 105.34(15)
N6 Si1 C32 111.69(14)
C31 Si1 C32 103.69(16)
C30 Si1 C32 111.67(16)
N6 Si2 C35 111.03(12)
N6 Si2 C34 112.51(14)
C35 Si2 C34 108.21(16)
N6 Si2 C33 115.20(14)
C35 Si2 C33 104.56(15)
C34 Si2 C33 104.75(17)
N6 Zn1 N5 126.53(9)
N6 Zn1 N3 110.89(9)
N5 Zn1 N3 101.05(9)
N6 Zn1 N1 129.47(9)
N5 Zn1 N1 90.85(8)
N3 Zn1 N1 89.86(8)

loop_
_geom_bond_atom_site_label_1
_geom_bond_atom_site_label_2
_geom_bond_distance
C1 N4 1.436(3)
C1 N2 1.443(3)
C1 P1 1.737(3)
C2 C3 1.483(4)
C3 N2 1.353(3)
C3 C4 1.376(4)
C4 C5 1.402(4)
C5 N1 1.336(3)
C5 C6 1.491(4)
C7 C8 1.489(4)
C8 N4 1.354(3)
C8 C9 1.367(4)
C9 C10 1.395(4)
C10 N3 1.331(3)
C10 C11 1.500(4)
C12 C13 1.390(4)
C12 C17 1.392(4)
C12 P1 1.817(3)
C13 C14 1.384(4)
C14 C15 1.379(4)
C15 C16 1.366(5)
C16 C17 1.383(4)
C18 C19 1.390(4)
C18 C23 1.396(4)
C18 P1 1.809(3)
C19 C20 1.384(4)
C20 C21 1.374(4)
C21 C22 1.379(4)
C22 C23 1.377(4)
C24 C25 1.396(4)
C24 C29 1.400(4)
C24 N5 1.408(3)
C25 C26 1.379(4)
C26 C27 1.380(4)
C27 C28 1.378(4)
C28 C29 1.383(4)
C30 Si1 1.874(3)
C31 Si1 1.873(3)
C32 Si1 1.878(3)
C33 Si2 1.887(3)
C34 Si2 1.878(3)
C35 Si2 1.872(3)
N1 N2 1.388(3)
N1 Zn1 2.153(2)
N3 N4 1.385(3)
N3 Zn1 2.081(2)
N5 P1 1.628(2)
N5 Zn1 2.049(2)
N6 Si1 1.708(2)
N6 Si2 1.714(2)
N6 Zn1 1.939(2)
